data_7706922
loop_
_publ_author_name
'Weller, Ruth'
'M\"uller, Igor'
'Duhayon, Carine'
'Sabo-Etienne, Sylviane'
'Bontemps, S\'ebastien'
'Werncke, C. Gunnar'

_publ_section_title
;
 Quasilinear 3d-metal(i) complexes
 [KM(N(Dipp)SiR<sub>3</sub>)<sub>2</sub>] (M = Cr-Co) - structural
 diversity, solution state behaviour and reactivity.
;
_journal_issue 14
_journal_name_full 'Dalton transactions (Cambridge, England : 2003)'
_journal_page_first 4890
_journal_page_last 4903
_journal_paper_doi 10.1039/d1dt00121c
_journal_volume 50
_journal_year 2021
_chemical_formula_moiety 'C30 H52 Fe N2 Si2, C16 H32 Li O8'
_chemical_formula_sum 'C46 H84 Fe Li N2 O8 Si2'
_chemical_formula_weight 912.12
_space_group_crystal_system triclinic
_space_group_IT_number 2
_space_group_name_Hall '-P 1'
_space_group_name_H-M_alt 'P -1'
_atom_sites_solution_hydrogens mixed
_atom_sites_solution_primary dual
_audit_creation_date 2021-02-11
_audit_creation_method
;
Olex2 1.2
(compiled 2018.05.29 svn.r3508 for OlexSys, GUI svn.r5506)
;
_audit_update_record
;
2021-02-24 deposited with the CCDC.	2021-03-03 downloaded from the CCDC.
;
_cell_angle_alpha 70.550(2)
_cell_angle_beta 83.481(2)
_cell_angle_gamma 77.315(2)
_cell_formula_units_Z 2
_cell_length_a 11.6888(8)
_cell_length_b 14.5127(10)
_cell_length_c 16.4126(12)
_cell_measurement_reflns_used 9845
_cell_measurement_temperature 100
_cell_measurement_theta_max 30.49
_cell_measurement_theta_min 2.30
_cell_volume 2558.7(3)
_computing_cell_refinement 'SAINT V8.38A (?, 2016)'
_computing_data_reduction 'SAINT V8.38A (?, 2016)'
_computing_molecular_graphics 'Olex2 (Dolomanov et al., 2009)'
_computing_publication_material 'Olex2 (Dolomanov et al., 2009)'
_computing_structure_refinement 'XL (Sheldrick, 2008)'
_computing_structure_solution 'ShelXT (Sheldrick, 2015)'
_diffrn_ambient_temperature 100.0
_diffrn_detector 'Bruker APEX2 area detector'
_diffrn_detector_area_resol_mean 7.9
_diffrn_detector_type 'CCD area detector'
_diffrn_measured_fraction_theta_full 0.999
_diffrn_measured_fraction_theta_max 0.894
_diffrn_measurement_device 'three-circle diffractometer'
_diffrn_measurement_device_type 'Bruker SMART APEX2 area detector'
_diffrn_measurement_method '\w and \f scans'
_diffrn_radiation_monochromator 'mirror optics'
_diffrn_radiation_probe x-ray
_diffrn_radiation_type MoK\a
_diffrn_radiation_wavelength 0.71073
_diffrn_reflns_av_R_equivalents 0.0418
_diffrn_reflns_av_unetI/netI 0.0499
_diffrn_reflns_Laue_measured_fraction_full 0.999
_diffrn_reflns_Laue_measured_fraction_max 0.894
_diffrn_reflns_limit_h_max 16
_diffrn_reflns_limit_h_min -14
_diffrn_reflns_limit_k_max 20
_diffrn_reflns_limit_k_min -20
_diffrn_reflns_limit_l_max 23
_diffrn_reflns_limit_l_min -23
_diffrn_reflns_number 50692
_diffrn_reflns_point_group_measured_fraction_full 0.999
_diffrn_reflns_point_group_measured_fraction_max 0.894
_diffrn_reflns_theta_full 25.242
_diffrn_reflns_theta_max 30.504
_diffrn_reflns_theta_min 2.173
_diffrn_source 'microfocus sealed X-ray tube'
_diffrn_source_type 'Incoatec I\ms'
_exptl_absorpt_coefficient_mu 0.390
_exptl_absorpt_correction_T_max 0.7461
_exptl_absorpt_correction_T_min 0.6723
_exptl_absorpt_correction_type multi-scan
_exptl_absorpt_process_details
'SADABS-2016/2 (Bruker,2016/2) was used for absorption correction. wR2(int) was 0.0838 before and 0.0538 after correction. The Ratio of minimum to maximum transmission is 0.9011. The \l/2 correction factor is Not present.'
_exptl_crystal_colour 'clear green'
_exptl_crystal_colour_lustre clear
_exptl_crystal_colour_primary green
_exptl_crystal_density_diffrn 1.184
_exptl_crystal_description block
_exptl_crystal_F_000 990
_exptl_crystal_size_max 0.395
_exptl_crystal_size_mid 0.248
_exptl_crystal_size_min 0.242
_refine_diff_density_max 1.456
_refine_diff_density_min -0.855
_refine_diff_density_rms 0.107
_refine_ls_extinction_method none
_refine_ls_goodness_of_fit_ref 1.098
_refine_ls_hydrogen_treatment mixed
_refine_ls_matrix_type full
_refine_ls_number_parameters 564
_refine_ls_number_reflns 14042
_refine_ls_number_restraints 471
_refine_ls_restrained_S_all 1.088
_refine_ls_R_factor_all 0.0979
_refine_ls_R_factor_gt 0.0826
_refine_ls_shift/su_max 0.001
_refine_ls_shift/su_mean 0.000
_refine_ls_structure_factor_coef Fsqd
_refine_ls_weighting_details 'w=1/[\s^2^(Fo^2^)+(0.0449P)^2^+14.6421P] where P=(Fo^2^+2Fc^2^)/3'
_refine_ls_weighting_scheme calc
_refine_ls_wR_factor_gt 0.1912
_refine_ls_wR_factor_ref 0.1996
_reflns_Friedel_coverage 0.000
_reflns_number_gt 12072
_reflns_number_total 14042
_reflns_threshold_expression 'I > 2\s(I)'
_cod_data_source_file d1dt00121c2.cif
_cod_data_source_block 6_li_12c4_fe
_cod_depositor_comments 'Adding full bibliography for 7706910--7706927.cif.'
_cod_database_code 7706922
_shelx_shelxl_version_number 2016/6
_shelx_space_group_comment
;
The symmetry employed for this shelxl refinement is uniquely defined
by the following loop, which should always be used as a source of
symmetry information in preference to the above space-group names.
They are only intended as comments.
;
_shelx_estimated_absorpt_t_max 0.911
_shelx_estimated_absorpt_t_min 0.861
_olex2_refinement_description
;
1. Twinned data refinement
 Scales: 0.9137(9)
 0.0863(9)
2. Fixed Uiso
 At 1.2 times of:
  All C(H) groups, All C(H,H) groups
 At 1.5 times of:
  All C(H,H,H) groups
3. Uiso/Uaniso restraints and constraints
C00F \\sim N00C \\sim Si02 \\sim Fe01 \\sim N00D \\sim Si03 \\sim C00E: within
2A with sigma of 0.04 and sigma for terminal atoms of 0.08
O004 \\sim O005 \\sim O009 \\sim O00A \\sim C00M \\sim H00L \\sim H00M \\sim
C00N \\sim H00O \\sim C00P \\sim H00S \\sim H00T \\sim C00Q \\sim H00U \\sim
H00V \\sim C00U \\sim H00Y \\sim H \\sim C00X \\sim H00 \\sim C00Y \\sim H2AA
\\sim HC \\sim C013 \\sim H5AA \\sim HE: within 2A with sigma of 0.04 and sigma
for terminal atoms of 0.08
Uanis(C00F) \\sim Ueq, Uanis(N00C) \\sim Ueq, Uanis(Si02) \\sim Ueq,
Uanis(Fe01) \\sim Ueq, Uanis(N00D) \\sim Ueq, Uanis(Si03) \\sim Ueq,
Uanis(C00E) \\sim Ueq: with sigma of 0.001 and sigma for terminal atoms of 0.002
Uanis(O004) \\sim Ueq, Uanis(O005) \\sim Ueq, Uanis(O009) \\sim Ueq,
Uanis(O00A) \\sim Ueq, Uanis(C00M) \\sim Ueq, Uanis(C00N) \\sim Ueq,
Uanis(C00P) \\sim Ueq, Uanis(C00Q) \\sim Ueq, Uanis(C00U) \\sim Ueq,
Uanis(C00X) \\sim Ueq, Uanis(C00Y) \\sim Ueq, Uanis(C013) \\sim Ueq, : with
sigma of 0.001 and sigma for terminal atoms of 0.002
4. Rigid body (RIGU) restrains
 C00F, N00C, Si02, Fe01, N00D, Si03, C00E
 with sigma for 1-2 distances of 0.001 and sigma for 1-3 distances of 0.001
 O004, O005, O009, O00A, C00M, H00L, H00M, C00N, H00O, C00P, H00S, H00T, C00Q,
 H00U, H00V, C00U, H00Y, H, C00X, H00, C00Y, H2AA, HC, C013, H5AA, HE
 with sigma for 1-2 distances of 0.004 and sigma for 1-3 distances of 0.004
5.a Ternary CH refined with riding coordinates:
 C00R(H00R), C018(H018), C01B(H01J), C01E(H01O)
5.b Secondary CH2 refined with riding coordinates:
 C00I(H00J,H00K), C00M(H00L,H00M), C00N(H00N,H00O), C00O(H00P,H00Q), C00P(H00S,
 H00T), C00Q(H00U,H00V), C00T(H00W,H00X), C00U(H00Y,H), C00V(H00Z,HA), C00X(H00,
 HB), C00Y(H2AA,HC), C010(H4AA,HD), C013(H5AA,HE), C014(H6AA,HF), C01F(H7AA,HG)
5.c Aromatic/amide H refined with riding coordinates:
 C011(H011), C015(H015), C016(H016), C019(H019), C01C(H01K), C01G(H01P)
5.d Idealised Me refined as rotating group:
 C00G(H00A,H00B,H00C), C00J(H00D,H00E,H00F), C00W(H00G,H00H,H00I), C012(H01A,
 H01B,H01C), C017(H01D,H01E,H01F), C01A(H01G,H01H,H01I), C01D(H01L,H01M,H01N),
 C01H(H01Q,H01R,H01S), C01I(H01T,H01U,H01V), C01J(H01W,H01X,H01Y), C01K(H01Z,HH,
 HI), C01L(H01,HJ,HK), C01M(H0AA,HL,HM), C01N(H1AA,HN,HO)
;
_olex2_submission_special_instructions 'No special instructions were received'

loop_
_space_group_symop_operation_xyz
'x, y, z'
'-x, -y, -z'

loop_
_atom_site_label
_atom_site_type_symbol
_atom_site_fract_x
_atom_site_fract_y
_atom_site_fract_z
_atom_site_U_iso_or_equiv
_atom_site_adp_type
_atom_site_occupancy
_atom_site_site_symmetry_order
_atom_site_calc_flag
_atom_site_refinement_flags_posn
_atom_site_refinement_flags_adp
_atom_site_refinement_flags_occupancy
_atom_site_disorder_assembly
_atom_site_disorder_group
Fe01 Fe 0.75399(5) 0.13166(4) 0.71620(3) 0.00915(11) Uani 1 1 d . U . . .
Si02 Si 0.50626(8) 0.08805(7) 0.71364(7) 0.00950(18) Uani 1 1 d . U . . .
Si03 Si 1.00687(9) 0.17417(8) 0.70452(7) 0.0136(2) Uani 1 1 d . U . . .
O004 O 0.4345(2) 0.6623(2) 0.77525(18) 0.0156(5) Uani 1 1 d . U . . .
O005 O 0.2081(2) 0.7129(2) 0.83950(18) 0.0156(5) Uani 1 1 d . U . . .
O006 O 0.4130(2) 0.46104(19) 0.75470(18) 0.0159(5) Uani 1 1 d . . . . .
O007 O 0.3534(2) 0.4962(2) 0.90914(19) 0.0172(6) Uani 1 1 d . . . . .
O008 O 0.1820(2) 0.4888(2) 0.7209(2) 0.0195(6) Uani 1 1 d . . . . .
O009 O 0.3477(3) 0.6535(2) 0.62949(19) 0.0183(6) Uani 1 1 d . U . . .
O00A O 0.1233(3) 0.7031(2) 0.69257(18) 0.0179(6) Uani 1 1 d . U . . .
O00B O 0.1165(3) 0.5229(2) 0.8782(2) 0.0211(6) Uani 1 1 d . . . . .
N00C N 0.6542(3) 0.0431(2) 0.71715(19) 0.0091(5) Uani 1 1 d . U . . .
N00D N 0.8599(2) 0.2122(2) 0.72327(19) 0.0084(5) Uani 1 1 d . U . . .
C00E C 0.8204(3) 0.2976(3) 0.7502(2) 0.0105(6) Uani 1 1 d . U . . .
C00F C 0.7036(3) -0.0586(3) 0.7326(2) 0.0101(6) Uani 1 1 d . U . . .
C00G C 0.4471(4) 0.1355(3) 0.8065(3) 0.0169(7) Uani 1 1 d . . . . .
H00A H 0.452789 0.079544 0.860567 0.025 Uiso 1 1 calc GR . . . .
H00B H 0.364739 0.168562 0.797754 0.025 Uiso 1 1 calc GR . . . .
H00C H 0.492899 0.183125 0.809735 0.025 Uiso 1 1 calc GR . . . .
C00H C 0.7912(3) 0.3941(3) 0.6890(3) 0.0143(7) Uani 1 1 d . . . . .
C00I C 0.3785(4) 0.4176(3) 0.6968(3) 0.0167(7) Uani 1 1 d . . . . .
H00J H 0.434485 0.354945 0.698797 0.020 Uiso 1 1 calc R . . . .
H00K H 0.380250 0.463891 0.636901 0.020 Uiso 1 1 calc R . . . .
C00J C 0.4650(3) 0.1917(3) 0.6110(3) 0.0163(7) Uani 1 1 d . . . . .
H00D H 0.508944 0.244371 0.603695 0.024 Uiso 1 1 calc GR . . . .
H00E H 0.380638 0.218826 0.613763 0.024 Uiso 1 1 calc GR . . . .
H00F H 0.483788 0.166075 0.561864 0.024 Uiso 1 1 calc GR . . . .
C00K C 0.7222(3) -0.1241(3) 0.8181(3) 0.0159(7) Uani 1 1 d . . . . .
C00L C 0.7348(3) -0.0987(3) 0.6632(3) 0.0155(7) Uani 1 1 d . . . . .
C00M C 0.4098(3) 0.7151(3) 0.8366(3) 0.0163(7) Uani 1 1 d . U . . .
H00L H 0.468386 0.757688 0.828564 0.020 Uiso 1 1 calc R U . . .
H00M H 0.415264 0.667135 0.895976 0.020 Uiso 1 1 calc R U . . .
C00N C 0.2733(4) 0.7397(3) 0.5778(3) 0.0208(8) Uani 1 1 d . U . . .
H00N H 0.292110 0.748912 0.515583 0.025 Uiso 1 1 calc R . . . .
H00O H 0.283084 0.799815 0.590052 0.025 Uiso 1 1 calc R U . . .
C00O C 0.1573(4) 0.4942(3) 0.9628(3) 0.0202(8) Uani 1 1 d . . . . .
H00P H 0.105159 0.453348 1.004131 0.024 Uiso 1 1 calc R . . . .
H00Q H 0.154011 0.554530 0.979258 0.024 Uiso 1 1 calc R . . . .
C00P C 0.4659(4) 0.6645(3) 0.6300(3) 0.0200(8) Uani 1 1 d . U . . .
H00S H 0.491566 0.702348 0.571082 0.024 Uiso 1 1 calc R U . . .
H00T H 0.517774 0.597960 0.646947 0.024 Uiso 1 1 calc R U . . .
C00Q C 0.2883(3) 0.7789(3) 0.8253(3) 0.0157(7) Uani 1 1 d . U . . .
H00U H 0.271048 0.816038 0.867477 0.019 Uiso 1 1 calc R U . . .
H00V H 0.281816 0.827356 0.766206 0.019 Uiso 1 1 calc R U . . .
C00R C 0.7875(4) 0.4075(3) 0.5928(3) 0.0185(8) Uani 1 1 d . . . . .
H00R H 0.838318 0.347434 0.581734 0.022 Uiso 1 1 calc R . . . .
C00S C 0.8082(3) 0.2893(3) 0.8395(3) 0.0169(8) Uani 1 1 d . . . . .
C00T C 0.4691(3) 0.4430(3) 0.8937(3) 0.0166(7) Uani 1 1 d . . . . .
H00W H 0.499343 0.394819 0.949072 0.020 Uiso 1 1 calc R . . . .
H00X H 0.522923 0.490699 0.870544 0.020 Uiso 1 1 calc R . . . .
C00U C 0.0859(4) 0.7922(3) 0.7156(3) 0.0178(7) Uani 1 1 d . U . . .
H00Y H 0.004509 0.823656 0.698032 0.021 Uiso 1 1 calc R U . . .
H H 0.137697 0.840201 0.686379 0.021 Uiso 1 1 calc R U . . .
C00V C 0.2567(4) 0.3963(3) 0.7219(3) 0.0185(8) Uani 1 1 d . . . . .
H00Z H 0.230919 0.369751 0.680201 0.022 Uiso 1 1 calc R . . . .
HA H 0.254818 0.346704 0.780312 0.022 Uiso 1 1 calc R . . . .
C00W C 0.4254(3) -0.0125(3) 0.7204(3) 0.0183(8) Uani 1 1 d . . . . .
H00G H 0.457050 -0.042966 0.675464 0.027 Uiso 1 1 calc GR . . . .
H00H H 0.341832 0.016170 0.711977 0.027 Uiso 1 1 calc GR . . . .
H00I H 0.434999 -0.063397 0.777447 0.027 Uiso 1 1 calc GR . . . .
C00X C 0.1494(4) 0.7220(3) 0.6017(3) 0.0207(8) Uani 1 1 d . U . . .
H00 H 0.093427 0.781262 0.568981 0.025 Uiso 1 1 calc R U . . .
HB H 0.139754 0.664414 0.585440 0.025 Uiso 1 1 calc R . . . .
C00Y C 0.4776(4) 0.7184(3) 0.6923(3) 0.0193(8) Uani 1 1 d . U . . .
H2AA H 0.560738 0.721910 0.694759 0.023 Uiso 1 1 calc R U . . .
HC H 0.430937 0.787092 0.673793 0.023 Uiso 1 1 calc R U . . .
C00Z C 0.2818(4) 0.4353(3) 0.9686(3) 0.0196(8) Uani 1 1 d . . . . .
C010 C 0.0677(4) 0.4794(3) 0.7615(3) 0.0218(8) Uani 1 1 d . . . . .
H4AA H 0.037954 0.429335 0.745351 0.026 Uiso 1 1 calc R . . . .
HD H 0.012742 0.543971 0.740895 0.026 Uiso 1 1 calc R . . . .
C011 C 0.7985(4) -0.2638(3) 0.7636(4) 0.0279(10) Uani 1 1 d . . . . .
H011 H 0.830265 -0.332598 0.773985 0.033 Uiso 1 1 calc R . . . .
C012 C 0.5850(4) -0.1296(4) 0.9488(3) 0.0288(10) Uani 1 1 d . . . . .
H01A H 0.518561 -0.111108 0.911309 0.043 Uiso 1 1 calc GR . . . .
H01B H 0.562948 -0.101775 0.996436 0.043 Uiso 1 1 calc GR . . . .
H01C H 0.606382 -0.202348 0.972224 0.043 Uiso 1 1 calc GR . . . .
C013 C 0.0922(3) 0.7629(3) 0.8121(3) 0.0158(7) Uani 1 1 d . U . . .
H5AA H 0.069155 0.823201 0.830226 0.019 Uiso 1 1 calc R U . . .
HE H 0.036004 0.718418 0.840392 0.019 Uiso 1 1 calc R U . . .
C014 C 0.4669(4) 0.3880(3) 0.8302(3) 0.0175(7) Uani 1 1 d . . . . .
H6AA H 0.547574 0.357591 0.815314 0.021 Uiso 1 1 calc R . . . .
HF H 0.420763 0.334619 0.855187 0.021 Uiso 1 1 calc R . . . .
C015 C 0.7691(4) -0.2255(3) 0.8319(3) 0.0246(9) Uani 1 1 d . . . . .
H015 H 0.781145 -0.268940 0.889426 0.030 Uiso 1 1 calc R . . . .
C016 C 0.7741(4) 0.3754(4) 0.8642(3) 0.0232(9) Uani 1 1 d . . . . .
H016 H 0.767554 0.369185 0.923891 0.028 Uiso 1 1 calc R . . . .
C017 C 0.6621(4) 0.4116(3) 0.5715(3) 0.0225(8) Uani 1 1 d . . . . .
H01D H 0.635419 0.351001 0.608329 0.034 Uiso 1 1 calc GR . . . .
H01E H 0.660363 0.416548 0.510626 0.034 Uiso 1 1 calc GR . . . .
H01F H 0.610257 0.469928 0.581918 0.034 Uiso 1 1 calc GR . . . .
C018 C 0.6902(4) -0.0882(3) 0.8960(3) 0.0197(8) Uani 1 1 d . . . . .
H018 H 0.666547 -0.013982 0.874301 0.024 Uiso 1 1 calc R . . . .
C019 C 0.7569(4) 0.4784(3) 0.7166(3) 0.0225(9) Uani 1 1 d . . . . .
H019 H 0.738520 0.542576 0.674870 0.027 Uiso 1 1 calc R . . . .
C01A C 0.7050(4) 0.1630(4) 0.9492(3) 0.0241(9) Uani 1 1 d . . . . .
H01G H 0.664466 0.212667 0.976387 0.036 Uiso 1 1 calc GR . . . .
H01H H 0.717013 0.096782 0.992722 0.036 Uiso 1 1 calc GR . . . .
H01I H 0.657286 0.163606 0.903505 0.036 Uiso 1 1 calc GR . . . .
C01B C 0.8256(4) 0.1882(4) 0.9093(3) 0.0209(8) Uani 1 1 d . . . . .
H01J H 0.864779 0.136966 0.881515 0.025 Uiso 1 1 calc R . . . .
C01C C 0.7496(4) 0.4696(4) 0.8033(3) 0.0276(10) Uani 1 1 d . . . . .
H01K H 0.728141 0.527190 0.821142 0.033 Uiso 1 1 calc R . . . .
C01D C 1.0697(4) 0.2585(4) 0.6027(3) 0.0320(11) Uani 1 1 d . . . . .
H01L H 1.029115 0.261273 0.552566 0.048 Uiso 1 1 calc GR . . . .
H01M H 1.153637 0.232201 0.595617 0.048 Uiso 1 1 calc GR . . . .
H01N H 1.058904 0.325583 0.607048 0.048 Uiso 1 1 calc GR . . . .
C01E C 0.7227(4) -0.0319(4) 0.5704(3) 0.0243(9) Uani 1 1 d . . . . .
H01O H 0.674127 0.033959 0.570692 0.029 Uiso 1 1 calc R . . . .
C01F C 0.0730(4) 0.4480(3) 0.8586(3) 0.0235(9) Uani 1 1 d . . . . .
H7AA H -0.006157 0.442583 0.886216 0.028 Uiso 1 1 calc R . . . .
HG H 0.125894 0.382493 0.880257 0.028 Uiso 1 1 calc R . . . .
C01G C 0.7807(4) -0.2002(3) 0.6804(3) 0.0224(9) Uani 1 1 d . . . . .
H01P H 0.800209 -0.226176 0.633544 0.027 Uiso 1 1 calc R . . . .
C01H C 1.0969(4) 0.1714(4) 0.7929(3) 0.0297(10) Uani 1 1 d . . . . .
H01Q H 1.074261 0.234804 0.805032 0.045 Uiso 1 1 calc GR . . . .
H01R H 1.180212 0.160997 0.774717 0.045 Uiso 1 1 calc GR . . . .
H01S H 1.083239 0.116854 0.845199 0.045 Uiso 1 1 calc GR . . . .
C01I C 1.0387(4) 0.0472(4) 0.6954(5) 0.0415(14) Uani 1 1 d . . . . .
H01T H 1.004277 0.002065 0.746134 0.062 Uiso 1 1 calc GR . . . .
H01U H 1.123878 0.023682 0.692298 0.062 Uiso 1 1 calc GR . . . .
H01V H 1.004898 0.048503 0.642960 0.062 Uiso 1 1 calc GR . . . .
C01J C 0.7949(5) -0.1141(5) 0.9532(3) 0.0390(13) Uani 1 1 d . . . . .
H01W H 0.822844 -0.186424 0.972894 0.058 Uiso 1 1 calc GR . . . .
H01X H 0.770709 -0.090996 1.003371 0.058 Uiso 1 1 calc GR . . . .
H01Y H 0.858195 -0.081448 0.919859 0.058 Uiso 1 1 calc GR . . . .
C01K C 0.9048(4) 0.1829(5) 0.9805(3) 0.0348(12) Uani 1 1 d . . . . .
H01Z H 0.979397 0.201451 0.953989 0.052 Uiso 1 1 calc GR . . . .
HH H 0.919904 0.114884 1.020984 0.052 Uiso 1 1 calc GR . . . .
HI H 0.865486 0.228986 1.011679 0.052 Uiso 1 1 calc GR . . . .
C01L C 0.8411(5) -0.0144(4) 0.5282(4) 0.0388(13) Uani 1 1 d . . . . .
H01 H 0.877886 0.016448 0.560488 0.058 Uiso 1 1 calc GR . . . .
HJ H 0.831131 0.029824 0.468504 0.058 Uiso 1 1 calc GR . . . .
HK H 0.891138 -0.078190 0.528286 0.058 Uiso 1 1 calc GR . . . .
C01M C 0.8323(5) 0.4991(4) 0.5324(3) 0.0335(11) Uani 1 1 d . . . . .
H0AA H 0.779196 0.559525 0.537673 0.050 Uiso 1 1 calc GR . . . .
HL H 0.835234 0.498772 0.472615 0.050 Uiso 1 1 calc GR . . . .
HM H 0.911106 0.497767 0.548276 0.050 Uiso 1 1 calc GR . . . .
C01N C 0.6601(6) -0.0739(7) 0.5176(4) 0.061(2) Uani 1 1 d . . . . .
H1AA H 0.706861 -0.138054 0.515417 0.092 Uiso 1 1 calc GR . . . .
HN H 0.650761 -0.027225 0.458750 0.092 Uiso 1 1 calc GR . . . .
HO H 0.582714 -0.083408 0.544978 0.092 Uiso 1 1 calc GR . . . .
Li1O Li 0.2750(6) 0.5890(5) 0.7699(5) 0.0182(13) Uani 1 1 d . . . . .
H3AA H 0.286(4) 0.374(4) 0.953(3) 0.015(12) Uiso 1 1 d . . . . .
HP H 0.303(5) 0.421(4) 1.028(4) 0.026(14) Uiso 1 1 d . . . . .

loop_
_atom_site_aniso_label
_atom_site_aniso_U_11
_atom_site_aniso_U_22
_atom_site_aniso_U_33
_atom_site_aniso_U_23
_atom_site_aniso_U_13
_atom_site_aniso_U_12
Fe01 0.0090(2) 0.0088(2) 0.0115(2) -0.00371(18) -0.00155(18) -0.00444(17)
Si02 0.0082(4) 0.0084(4) 0.0128(4) -0.0038(3) -0.0018(3) -0.0023(3)
Si03 0.0090(4) 0.0151(4) 0.0187(5) -0.0086(4) -0.0003(3) -0.0014(3)
O004 0.0167(9) 0.0137(8) 0.0165(9) -0.0049(7) 0.0010(7) -0.0040(7)
O005 0.0151(8) 0.0134(8) 0.0180(9) -0.0029(7) -0.0021(7) -0.0043(7)
O006 0.0197(13) 0.0079(12) 0.0186(13) -0.0019(10) -0.0059(11) -0.0010(10)
O007 0.0146(13) 0.0095(12) 0.0213(14) 0.0003(10) 0.0047(11) -0.0008(10)
O008 0.0163(13) 0.0129(13) 0.0290(15) -0.0086(12) 0.0000(12) -0.0002(11)
O009 0.0191(9) 0.0161(9) 0.0189(9) -0.0048(7) -0.0009(7) -0.0029(7)
O00A 0.0199(9) 0.0160(9) 0.0192(9) -0.0077(7) -0.0007(7) -0.0031(7)
O00B 0.0225(15) 0.0133(13) 0.0305(16) -0.0095(12) -0.0022(12) -0.0052(11)
N00C 0.0091(8) 0.0084(8) 0.0106(9) -0.0033(7) -0.0009(7) -0.0023(6)
N00D 0.0076(8) 0.0084(8) 0.0105(9) -0.0038(7) -0.0006(7) -0.0031(6)
C00E 0.0091(9) 0.0112(9) 0.0125(9) -0.0050(7) 0.0001(7) -0.0029(7)
C00F 0.0094(9) 0.0095(8) 0.0121(10) -0.0034(7) -0.0010(7) -0.0029(7)
C00G 0.0165(17) 0.0166(18) 0.0180(18) -0.0091(15) 0.0010(14) 0.0009(14)
C00H 0.0106(16) 0.0105(16) 0.0225(19) -0.0071(14) 0.0072(14) -0.0043(13)
C00I 0.0195(18) 0.0124(17) 0.0182(18) -0.0068(14) 0.0030(15) -0.0018(14)
C00J 0.0161(17) 0.0122(17) 0.0192(18) -0.0012(14) -0.0079(14) -0.0021(14)
C00K 0.0121(16) 0.0126(17) 0.0159(17) 0.0035(13) 0.0004(13) -0.0006(14)
C00L 0.0118(16) 0.0188(18) 0.0210(19) -0.0121(15) -0.0010(14) -0.0043(14)
C00M 0.0172(10) 0.0167(10) 0.0168(10) -0.0064(8) -0.0029(8) -0.0040(8)
C00N 0.0221(11) 0.0198(11) 0.0197(11) -0.0062(8) -0.0006(8) -0.0024(8)
C00O 0.0213(19) 0.0151(18) 0.023(2) -0.0062(15) 0.0097(16) -0.0055(15)
C00P 0.0196(11) 0.0191(11) 0.0202(11) -0.0054(8) 0.0012(8) -0.0038(8)
C00Q 0.0164(10) 0.0145(10) 0.0172(10) -0.0052(8) -0.0011(8) -0.0042(8)
C00R 0.0157(18) 0.0119(17) 0.023(2) -0.0030(15) 0.0061(15) -0.0003(14)
C00S 0.0076(15) 0.030(2) 0.0200(18) -0.0150(16) 0.0026(14) -0.0078(15)
C00T 0.0121(16) 0.0132(17) 0.0210(19) -0.0040(14) -0.0020(14) 0.0030(14)
C00U 0.0179(10) 0.0175(10) 0.0180(10) -0.0060(8) -0.0013(8) -0.0023(8)
C00V 0.0217(19) 0.0109(16) 0.025(2) -0.0098(15) -0.0009(16) -0.0019(14)
C00W 0.0128(16) 0.0152(17) 0.028(2) -0.0065(16) -0.0030(15) -0.0052(14)
C00X 0.0218(11) 0.0206(11) 0.0205(11) -0.0072(8) -0.0035(8) -0.0033(8)
C00Y 0.0190(11) 0.0182(11) 0.0201(11) -0.0047(8) 0.0013(8) -0.0058(8)
C00Z 0.0202(19) 0.0147(18) 0.020(2) -0.0015(15) 0.0039(16) -0.0052(15)
C010 0.0151(18) 0.0179(19) 0.037(2) -0.0148(18) 0.0024(17) -0.0055(15)
C011 0.0152(19) 0.0100(18) 0.055(3) -0.0096(19) 0.0098(19) -0.0020(15)
C012 0.031(2) 0.028(2) 0.018(2) -0.0004(17) 0.0079(18) -0.0031(19)
C013 0.0156(10) 0.0147(10) 0.0163(10) -0.0045(8) 0.0000(8) -0.0020(8)
C014 0.0184(18) 0.0089(16) 0.0224(19) -0.0024(14) -0.0031(15) 0.0002(14)
C015 0.0163(19) 0.0103(17) 0.035(2) 0.0056(16) 0.0073(17) -0.0022(15)
C016 0.0151(18) 0.041(3) 0.026(2) -0.026(2) 0.0054(16) -0.0125(18)
C017 0.024(2) 0.020(2) 0.023(2) -0.0101(16) 0.0000(16) -0.0007(16)
C018 0.0163(18) 0.023(2) 0.0137(17) -0.0006(15) -0.0020(14) 0.0001(16)
C019 0.0193(19) 0.0121(17) 0.038(2) -0.0111(17) 0.0076(18) -0.0072(15)
C01A 0.022(2) 0.030(2) 0.0176(19) -0.0045(17) -0.0037(16) -0.0048(18)
C01B 0.0142(18) 0.034(2) 0.0145(18) -0.0098(16) -0.0021(14) -0.0006(16)
C01C 0.0180(19) 0.026(2) 0.050(3) -0.025(2) 0.0086(19) -0.0102(17)
C01D 0.0126(19) 0.040(3) 0.035(3) -0.004(2) 0.0065(18) -0.0040(19)
C01E 0.027(2) 0.028(2) 0.0160(19) -0.0141(17) -0.0046(16) 0.0104(18)
C01F 0.0197(19) 0.0182(19) 0.039(2) -0.0159(18) 0.0074(18) -0.0099(16)
C01G 0.0116(17) 0.0182(19) 0.043(3) -0.0191(18) 0.0034(17) -0.0028(15)
C01H 0.0138(19) 0.048(3) 0.030(2) -0.016(2) -0.0051(17) -0.0038(19)
C01I 0.021(2) 0.032(3) 0.083(5) -0.038(3) -0.002(3) 0.001(2)
C01J 0.033(3) 0.050(3) 0.027(3) -0.004(2) -0.016(2) -0.001(2)
C01K 0.022(2) 0.062(4) 0.020(2) -0.009(2) -0.0050(18) -0.010(2)
C01L 0.040(3) 0.036(3) 0.031(3) 0.008(2) -0.009(2) -0.012(2)
C01M 0.036(3) 0.028(2) 0.029(2) 0.0039(19) 0.007(2) -0.016(2)
C01N 0.048(4) 0.113(7) 0.040(3) -0.038(4) -0.011(3) -0.026(4)
Li1O 0.020(3) 0.015(3) 0.020(3) -0.006(3) -0.004(3) -0.002(3)

loop_
_atom_type_symbol
_atom_type_description
_atom_type_scat_dispersion_real
_atom_type_scat_dispersion_imag
_atom_type_scat_source
C C 0.0033 0.0016 'International Tables Vol C Tables 4.2.6.8 and 6.1.1.4'
H H 0.0000 0.0000 'International Tables Vol C Tables 4.2.6.8 and 6.1.1.4'
Fe Fe 0.3463 0.8444 'International Tables Vol C Tables 4.2.6.8 and 6.1.1.4'
Li Li -0.0003 0.0001 'International Tables Vol C Tables 4.2.6.8 and 6.1.1.4'
N N 0.0061 0.0033 'International Tables Vol C Tables 4.2.6.8 and 6.1.1.4'
O O 0.0106 0.0060 'International Tables Vol C Tables 4.2.6.8 and 6.1.1.4'
Si Si 0.0817 0.0704 'International Tables Vol C Tables 4.2.6.8 and 6.1.1.4'

loop_
_geom_angle_atom_site_label_1
_geom_angle_atom_site_label_2
_geom_angle_atom_site_label_3
_geom_angle
_geom_angle_site_symmetry_1
_geom_angle_site_symmetry_3
_geom_angle_publ_flag
N00C Fe01 N00D 175.34(13) . . ?
N00C Si02 C00G 112.34(17) . . ?
N00C Si02 C00J 112.22(17) . . ?
N00C Si02 C00W 110.69(16) . . ?
C00J Si02 C00G 107.77(18) . . ?
C00W Si02 C00G 106.34(19) . . ?
C00W Si02 C00J 107.16(18) . . ?
N00D Si03 C01D 113.72(18) . . ?
N00D Si03 C01H 112.47(18) . . ?
N00D Si03 C01I 111.06(19) . . ?
C01H Si03 C01D 104.6(2) . . ?
C01I Si03 C01D 107.4(3) . . ?
C01I Si03 C01H 107.2(3) . . ?
C00M O004 C00Y 114.0(3) . . ?
C00M O004 Li1O 110.9(3) . . ?
C00Y O004 Li1O 114.4(3) . . ?
C00Q O005 C013 113.5(3) . . ?
C00Q O005 Li1O 112.3(3) . . ?
C013 O005 Li1O 108.1(3) . . ?
C00I O006 C014 113.0(3) . . ?
C00I O006 Li1O 111.4(3) . . ?
C014 O006 Li1O 119.3(3) . . ?
C00T O007 Li1O 106.7(3) . . ?
C00Z O007 C00T 113.7(3) . . ?
C00Z O007 Li1O 116.2(3) . . ?
C00V O008 C010 114.1(3) . . ?
C00V O008 Li1O 112.7(3) . . ?
C010 O008 Li1O 112.9(3) . . ?
C00N O009 C00P 114.3(3) . . ?
C00N O009 Li1O 114.4(3) . . ?
C00P O009 Li1O 110.1(3) . . ?
C00U O00A C00X 113.0(3) . . ?
C00U O00A Li1O 115.6(3) . . ?
C00X O00A Li1O 110.0(3) . . ?
C00O O00B C01F 115.1(3) . . ?
C00O O00B Li1O 109.0(3) . . ?
C01F O00B Li1O 112.5(3) . . ?
Si02 N00C Fe01 117.95(16) . . ?
C00F N00C Fe01 118.7(2) . . ?
C00F N00C Si02 122.8(2) . . ?
Si03 N00D Fe01 118.68(16) . . ?
C00E N00D Fe01 121.5(2) . . ?
C00E N00D Si03 119.6(2) . . ?
N00D C00E C00H 121.1(3) . . ?
N00D C00E C00S 121.0(3) . . ?
C00H C00E C00S 117.8(3) . . ?
N00C C00F C00K 120.8(3) . . ?
N00C C00F C00L 121.1(3) . . ?
C00K C00F C00L 118.1(3) . . ?
Si02 C00G H00A 109.5 . . ?
Si02 C00G H00B 109.5 . . ?
Si02 C00G H00C 109.5 . . ?
H00A C00G H00B 109.5 . . ?
H00A C00G H00C 109.5 . . ?
H00B C00G H00C 109.5 . . ?
C00E C00H C00R 120.7(3) . . ?
C019 C00H C00E 120.4(4) . . ?
C019 C00H C00R 118.7(4) . . ?
O006 C00I H00J 109.6 . . ?
O006 C00I H00K 109.6 . . ?
O006 C00I C00V 110.3(3) . . ?
H00J C00I H00K 108.1 . . ?
C00V C00I H00J 109.6 . . ?
C00V C00I H00K 109.6 . . ?
Si02 C00J H00D 109.5 . . ?
Si02 C00J H00E 109.5 . . ?
Si02 C00J H00F 109.5 . . ?
H00D C00J H00E 109.5 . . ?
H00D C00J H00F 109.5 . . ?
H00E C00J H00F 109.5 . . ?
C00F C00K C018 121.8(3) . . ?
C015 C00K C00F 119.8(4) . . ?
C015 C00K C018 118.5(4) . . ?
C00F C00L C01E 120.7(3) . . ?
C01G C00L C00F 119.9(4) . . ?
C01G C00L C01E 119.4(4) . . ?
O004 C00M H00L 109.6 . . ?
O004 C00M H00M 109.6 . . ?
O004 C00M C00Q 110.1(3) . . ?
H00L C00M H00M 108.1 . . ?
C00Q C00M H00L 109.6 . . ?
C00Q C00M H00M 109.6 . . ?
O009 C00N H00N 110.5 . . ?
O009 C00N H00O 110.5 . . ?
O009 C00N C00X 106.0(3) . . ?
H00N C00N H00O 108.7 . . ?
C00X C00N H00N 110.5 . . ?
C00X C00N H00O 110.5 . . ?
O00B C00O H00P 109.3 . . ?
O00B C00O H00Q 109.3 . . ?
O00B C00O C00Z 111.5(3) . . ?
H00P C00O H00Q 108.0 . . ?
C00Z C00O H00P 109.3 . . ?
C00Z C00O H00Q 109.3 . . ?
O009 C00P H00S 109.4 . . ?
O009 C00P H00T 109.4 . . ?
O009 C00P C00Y 111.3(3) . . ?
H00S C00P H00T 108.0 . . ?
C00Y C00P H00S 109.4 . . ?
C00Y C00P H00T 109.4 . . ?
O005 C00Q C00M 106.8(3) . . ?
O005 C00Q H00U 110.4 . . ?
O005 C00Q H00V 110.4 . . ?
C00M C00Q H00U 110.4 . . ?
C00M C00Q H00V 110.4 . . ?
H00U C00Q H00V 108.6 . . ?
C00H C00R H00R 107.7 . . ?
C017 C00R C00H 109.3(3) . . ?
C017 C00R H00R 107.7 . . ?
C01M C00R C00H 114.2(4) . . ?
C01M C00R H00R 107.7 . . ?
C01M C00R C017 109.9(4) . . ?
C00E C00S C01B 121.3(4) . . ?
C016 C00S C00E 119.8(4) . . ?
C016 C00S C01B 118.9(4) . . ?
O007 C00T H00W 109.4 . . ?
O007 C00T H00X 109.4 . . ?
O007 C00T C014 111.1(3) . . ?
H00W C00T H00X 108.0 . . ?
C014 C00T H00W 109.4 . . ?
C014 C00T H00X 109.4 . . ?
O00A C00U H00Y 110.3 . . ?
O00A C00U H 110.3 . . ?
O00A C00U C013 107.1(3) . . ?
H00Y C00U H 108.6 . . ?
C013 C00U H00Y 110.3 . . ?
C013 C00U H 110.3 . . ?
O008 C00V C00I 106.4(3) . . ?
O008 C00V H00Z 110.4 . . ?
O008 C00V HA 110.4 . . ?
C00I C00V H00Z 110.4 . . ?
C00I C00V HA 110.4 . . ?
H00Z C00V HA 108.6 . . ?
Si02 C00W H00G 109.5 . . ?
Si02 C00W H00H 109.5 . . ?
Si02 C00W H00I 109.5 . . ?
H00G C00W H00H 109.5 . . ?
H00G C00W H00I 109.5 . . ?
H00H C00W H00I 109.5 . . ?
O00A C00X C00N 111.1(3) . . ?
O00A C00X H00 109.4 . . ?
O00A C00X HB 109.4 . . ?
C00N C00X H00 109.4 . . ?
C00N C00X HB 109.4 . . ?
H00 C00X HB 108.0 . . ?
O004 C00Y C00P 106.4(3) . . ?
O004 C00Y H2AA 110.4 . . ?
O004 C00Y HC 110.4 . . ?
C00P C00Y H2AA 110.4 . . ?
C00P C00Y HC 110.4 . . ?
H2AA C00Y HC 108.6 . . ?
O007 C00Z C00O 107.6(3) . . ?
O007 C00Z H3AA 110(3) . . ?
O007 C00Z HP 111(3) . . ?
C00O C00Z H3AA 110(3) . . ?
C00O C00Z HP 106(3) . . ?
H3AA C00Z HP 113(4) . . ?
O008 C010 H4AA 109.5 . . ?
O008 C010 HD 109.5 . . ?
O008 C010 C01F 110.7(3) . . ?
H4AA C010 HD 108.1 . . ?
C01F C010 H4AA 109.5 . . ?
C01F C010 HD 109.5 . . ?
C015 C011 H011 120.6 . . ?
C01G C011 H011 120.6 . . ?
C01G C011 C015 118.8(4) . . ?
H01A C012 H01B 109.5 . . ?
H01A C012 H01C 109.5 . . ?
H01B C012 H01C 109.5 . . ?
C018 C012 H01A 109.5 . . ?
C018 C012 H01B 109.5 . . ?
C018 C012 H01C 109.5 . . ?
O005 C013 C00U 111.3(3) . . ?
O005 C013 H5AA 109.4 . . ?
O005 C013 HE 109.4 . . ?
C00U C013 H5AA 109.4 . . ?
C00U C013 HE 109.4 . . ?
H5AA C013 HE 108.0 . . ?
O006 C014 C00T 106.1(3) . . ?
O006 C014 H6AA 110.5 . . ?
O006 C014 HF 110.5 . . ?
C00T C014 H6AA 110.5 . . ?
C00T C014 HF 110.5 . . ?
H6AA C014 HF 108.7 . . ?
C00K C015 H015 119.2 . . ?
C011 C015 C00K 121.5(4) . . ?
C011 C015 H015 119.2 . . ?
C00S C016 H016 119.2 . . ?
C01C C016 C00S 121.6(4) . . ?
C01C C016 H016 119.2 . . ?
C00R C017 H01D 109.5 . . ?
C00R C017 H01E 109.5 . . ?
C00R C017 H01F 109.5 . . ?
H01D C017 H01E 109.5 . . ?
H01D C017 H01F 109.5 . . ?
H01E C017 H01F 109.5 . . ?
C00K C018 C012 111.2(4) . . ?
C00K C018 H018 107.6 . . ?
C00K C018 C01J 111.7(4) . . ?
C012 C018 H018 107.6 . . ?
C01J C018 C012 110.8(4) . . ?
C01J C018 H018 107.6 . . ?
C00H C019 H019 119.5 . . ?
C01C C019 C00H 121.1(4) . . ?
C01C C019 H019 119.5 . . ?
H01G C01A H01H 109.5 . . ?
H01G C01A H01I 109.5 . . ?
H01H C01A H01I 109.5 . . ?
C01B C01A H01G 109.5 . . ?
C01B C01A H01H 109.5 . . ?
C01B C01A H01I 109.5 . . ?
C00S C01B C01A 110.1(3) . . ?
C00S C01B H01J 107.9 . . ?
C00S C01B C01K 112.2(4) . . ?
C01A C01B H01J 107.9 . . ?
C01K C01B C01A 110.6(4) . . ?
C01K C01B H01J 107.9 . . ?
C016 C01C H01K 120.4 . . ?
C019 C01C C016 119.2(4) . . ?
C019 C01C H01K 120.4 . . ?
Si03 C01D H01L 109.5 . . ?
Si03 C01D H01M 109.5 . . ?
Si03 C01D H01N 109.5 . . ?
H01L C01D H01M 109.5 . . ?
H01L C01D H01N 109.5 . . ?
H01M C01D H01N 109.5 . . ?
C00L C01E H01O 107.9 . . ?
C00L C01E C01N 111.9(5) . . ?
C01L C01E C00L 110.8(4) . . ?
C01L C01E H01O 107.9 . . ?
C01L C01E C01N 110.4(4) . . ?
C01N C01E H01O 107.9 . . ?
O00B C01F C010 107.1(3) . . ?
O00B C01F H7AA 110.3 . . ?
O00B C01F HG 110.3 . . ?
C010 C01F H7AA 110.3 . . ?
C010 C01F HG 110.3 . . ?
H7AA C01F HG 108.6 . . ?
C00L C01G H01P 119.1 . . ?
C011 C01G C00L 121.9(4) . . ?
C011 C01G H01P 119.1 . . ?
Si03 C01H H01Q 109.5 . . ?
Si03 C01H H01R 109.5 . . ?
Si03 C01H H01S 109.5 . . ?
H01Q C01H H01R 109.5 . . ?
H01Q C01H H01S 109.5 . . ?
H01R C01H H01S 109.5 . . ?
Si03 C01I H01T 109.5 . . ?
Si03 C01I H01U 109.5 . . ?
Si03 C01I H01V 109.5 . . ?
H01T C01I H01U 109.5 . . ?
H01T C01I H01V 109.5 . . ?
H01U C01I H01V 109.5 . . ?
C018 C01J H01W 109.5 . . ?
C018 C01J H01X 109.5 . . ?
C018 C01J H01Y 109.5 . . ?
H01W C01J H01X 109.5 . . ?
H01W C01J H01Y 109.5 . . ?
H01X C01J H01Y 109.5 . . ?
C01B C01K H01Z 109.5 . . ?
C01B C01K HH 109.5 . . ?
C01B C01K HI 109.5 . . ?
H01Z C01K HH 109.5 . . ?
H01Z C01K HI 109.5 . . ?
HH C01K HI 109.5 . . ?
C01E C01L H01 109.5 . . ?
C01E C01L HJ 109.5 . . ?
C01E C01L HK 109.5 . . ?
H01 C01L HJ 109.5 . . ?
H01 C01L HK 109.5 . . ?
HJ C01L HK 109.5 . . ?
C00R C01M H0AA 109.5 . . ?
C00R C01M HL 109.5 . . ?
C00R C01M HM 109.5 . . ?
H0AA C01M HL 109.5 . . ?
H0AA C01M HM 109.5 . . ?
HL C01M HM 109.5 . . ?
C01E C01N H1AA 109.5 . . ?
C01E C01N HN 109.5 . . ?
C01E C01N HO 109.5 . . ?
H1AA C01N HN 109.5 . . ?
H1AA C01N HO 109.5 . . ?
HN C01N HO 109.5 . . ?
O004 Li1O O005 71.4(2) . . ?
O004 Li1O O007 75.7(2) . . ?
O004 Li1O O008 153.3(4) . . ?
O004 Li1O O00B 134.4(3) . . ?
O005 Li1O O007 81.6(2) . . ?
O005 Li1O O00B 75.8(2) . . ?
O006 Li1O O004 85.1(3) . . ?
O006 Li1O O005 148.4(3) . . ?
O006 Li1O O007 72.1(2) . . ?
O006 Li1O O008 72.7(2) . . ?
O006 Li1O O009 77.8(2) . . ?
O006 Li1O O00A 138.1(3) . . ?
O006 Li1O O00B 109.3(3) . . ?
O007 Li1O O00B 68.9(2) . . ?
O008 Li1O O005 134.6(3) . . ?
O008 Li1O O007 110.1(3) . . ?
O008 Li1O O00B 69.0(2) . . ?
O009 Li1O O004 72.0(2) . . ?
O009 Li1O O005 112.8(3) . . ?
O009 Li1O O007 137.2(3) . . ?
O009 Li1O O008 88.5(3) . . ?
O009 Li1O O00B 152.0(3) . . ?
O00A Li1O O004 112.4(3) . . ?
O00A Li1O O005 72.2(2) . . ?
O00A Li1O O007 147.4(4) . . ?
O00A Li1O O008 77.3(2) . . ?
O00A Li1O O009 72.7(2) . . ?
O00A Li1O O00B 85.7(3) . . ?

loop_
_geom_bond_atom_site_label_1
_geom_bond_atom_site_label_2
_geom_bond_distance
_geom_bond_site_symmetry_2
_geom_bond_publ_flag
Fe01 N00C 1.911(3) . ?
Fe01 N00D 1.917(3) . ?
Si02 N00C 1.709(3) . ?
Si02 C00G 1.878(4) . ?
Si02 C00J 1.874(4) . ?
Si02 C00W 1.873(4) . ?
Si03 N00D 1.711(3) . ?
Si03 C01D 1.894(5) . ?
Si03 C01H 1.871(5) . ?
Si03 C01I 1.851(5) . ?
O004 C00M 1.427(5) . ?
O004 C00Y 1.434(5) . ?
O004 Li1O 2.363(8) . ?
O005 C00Q 1.430(5) . ?
O005 C013 1.434(5) . ?
O005 Li1O 2.386(7) . ?
O006 C00I 1.436(5) . ?
O006 C014 1.437(5) . ?
O006 Li1O 2.240(7) . ?
O007 C00T 1.443(5) . ?
O007 C00Z 1.414(5) . ?
O007 Li1O 2.400(8) . ?
O008 C00V 1.428(5) . ?
O008 C010 1.437(5) . ?
O008 Li1O 2.369(8) . ?
O009 C00N 1.423(5) . ?
O009 C00P 1.427(5) . ?
O009 Li1O 2.319(8) . ?
O00A C00U 1.429(5) . ?
O00A C00X 1.433(5) . ?
O00A Li1O 2.307(8) . ?
O00B C00O 1.416(5) . ?
O00B C01F 1.434(5) . ?
O00B Li1O 2.531(8) . ?
N00C C00F 1.409(4) . ?
N00D C00E 1.418(4) . ?
C00E C00H 1.421(5) . ?
C00E C00S 1.422(5) . ?
C00F C00K 1.417(5) . ?
C00F C00L 1.423(5) . ?
C00G H00A 0.9800 . ?
C00G H00B 0.9800 . ?
C00G H00C 0.9800 . ?
C00H C00R 1.530(6) . ?
C00H C019 1.405(5) . ?
C00I H00J 0.9900 . ?
C00I H00K 0.9900 . ?
C00I C00V 1.506(6) . ?
C00J H00D 0.9800 . ?
C00J H00E 0.9800 . ?
C00J H00F 0.9800 . ?
C00K C015 1.403(6) . ?
C00K C018 1.516(6) . ?
C00L C01E 1.512(6) . ?
C00L C01G 1.395(6) . ?
C00M H00L 0.9900 . ?
C00M H00M 0.9900 . ?
C00M C00Q 1.509(5) . ?
C00N H00N 0.9900 . ?
C00N H00O 0.9900 . ?
C00N C00X 1.512(6) . ?
C00O H00P 0.9900 . ?
C00O H00Q 0.9900 . ?
C00O C00Z 1.513(6) . ?
C00P H00S 0.9900 . ?
C00P H00T 0.9900 . ?
C00P C00Y 1.512(6) . ?
C00Q H00U 0.9900 . ?
C00Q H00V 0.9900 . ?
C00R H00R 1.0000 . ?
C00R C017 1.529(6) . ?
C00R C01M 1.527(6) . ?
C00S C016 1.402(6) . ?
C00S C01B 1.519(6) . ?
C00T H00W 0.9900 . ?
C00T H00X 0.9900 . ?
C00T C014 1.516(6) . ?
C00U H00Y 0.9900 . ?
C00U H 0.9900 . ?
C00U C013 1.502(5) . ?
C00V H00Z 0.9900 . ?
C00V HA 0.9900 . ?
C00W H00G 0.9800 . ?
C00W H00H 0.9800 . ?
C00W H00I 0.9800 . ?
C00X H00 0.9900 . ?
C00X HB 0.9900 . ?
C00Y H2AA 0.9900 . ?
C00Y HC 0.9900 . ?
C00Z H3AA 1.00(5) . ?
C00Z HP 0.97(6) . ?
C010 H4AA 0.9900 . ?
C010 HD 0.9900 . ?
C010 C01F 1.508(7) . ?
C011 H011 0.9500 . ?
C011 C015 1.389(7) . ?
C011 C01G 1.378(7) . ?
C012 H01A 0.9800 . ?
C012 H01B 0.9800 . ?
C012 H01C 0.9800 . ?
C012 C018 1.536(6) . ?
C013 H5AA 0.9900 . ?
C013 HE 0.9900 . ?
C014 H6AA 0.9900 . ?
C014 HF 0.9900 . ?
C015 H015 0.9500 . ?
C016 H016 0.9500 . ?
C016 C01C 1.390(7) . ?
C017 H01D 0.9800 . ?
C017 H01E 0.9800 . ?
C017 H01F 0.9800 . ?
C018 H018 1.0000 . ?
C018 C01J 1.530(6) . ?
C019 H019 0.9500 . ?
C019 C01C 1.379(7) . ?
C01A H01G 0.9800 . ?
C01A H01H 0.9800 . ?
C01A H01I 0.9800 . ?
C01A C01B 1.551(6) . ?
C01B H01J 1.0000 . ?
C01B C01K 1.544(6) . ?
C01C H01K 0.9500 . ?
C01D H01L 0.9800 . ?
C01D H01M 0.9800 . ?
C01D H01N 0.9800 . ?
C01E H01O 1.0000 . ?
C01E C01L 1.509(7) . ?
C01E C01N 1.533(7) . ?
C01F H7AA 0.9900 . ?
C01F HG 0.9900 . ?
C01G H01P 0.9500 . ?
C01H H01Q 0.9800 . ?
C01H H01R 0.9800 . ?
C01H H01S 0.9800 . ?
C01I H01T 0.9800 . ?
C01I H01U 0.9800 . ?
C01I H01V 0.9800 . ?
C01J H01W 0.9800 . ?
C01J H01X 0.9800 . ?
C01J H01Y 0.9800 . ?
C01K H01Z 0.9800 . ?
C01K HH 0.9800 . ?
C01K HI 0.9800 . ?
C01L H01 0.9800 . ?
C01L HJ 0.9800 . ?
C01L HK 0.9800 . ?
C01M H0AA 0.9800 . ?
C01M HL 0.9800 . ?
C01M HM 0.9800 . ?
C01N H1AA 0.9800 . ?
C01N HN 0.9800 . ?
C01N HO 0.9800 . ?

loop_
_twin_individual_id
_twin_individual_mass_fraction_refined
1 0.9137(9)
2 0.0863(9)
